data_1505178
loop_
_publ_author_name
'Childs, Scott L.'
'Stahly, G. Patrick'
'Park, Aeri'

_publ_section_title
;
 The Salt&#x2212;Cocrystal Continuum:&#x00A0; The Influence of Crystal
 Structure on Ionization State
;
_journal_issue 3
_journal_name_full 'Molecular Pharmaceutics'
_journal_page_first 323
_journal_paper_doi 10.1021/mp0601345
_journal_volume 4
_journal_year 2007
_chemical_formula_moiety 'C7 H8 N4 O2, C8 H9 N O2'
_chemical_formula_sum 'C15 H17 N5 O4'
_chemical_formula_weight 331.34
_chemical_name_common 'theophylline:acetaminophen cocrystal (1:1)'
_chemical_name_systematic 'theophylline:acetaminophen cocrystal (1:1)'
_space_group_IT_number 14
_symmetry_cell_setting monoclinic
_symmetry_space_group_name_Hall '-P 2yn'
_symmetry_space_group_name_H-M 'P 1 21/n 1'
_atom_sites_solution_hydrogens geom
_atom_sites_solution_primary direct
_atom_sites_solution_secondary difmap
_audit_creation_method SHELXL-97
_cell_angle_alpha 90.00
_cell_angle_beta 99.256(2)
_cell_angle_gamma 90.00
_cell_formula_units_Z 4
_cell_length_a 8.7337(2)
_cell_length_b 15.3838(3)
_cell_length_c 11.5271(3)
_cell_measurement_reflns_used 3941
_cell_measurement_temperature 100(2)
_cell_measurement_theta_max 66.11
_cell_measurement_theta_min 7.50
_cell_volume 1528.59(6)
_computing_cell_refinement 'Bruker SMART'
_computing_data_collection 'Bruker SMART'
_computing_data_reduction 'Bruker SAINT'
_computing_molecular_graphics 'Bruker SHELXTL'
_computing_publication_material 'Bruker SHELXTL'
_computing_structure_refinement 'SHELXL-97 (Sheldrick, 1997)'
_computing_structure_solution 'SHELXS-97 (Sheldrick, 1990)'
_diffrn_ambient_temperature 100(2)
_diffrn_measured_fraction_theta_full 0.819
_diffrn_measured_fraction_theta_max 0.819
_diffrn_measurement_device_type 'CCD area detector'
_diffrn_measurement_method 'phi and omega scans'
_diffrn_radiation_monochromator graphite
_diffrn_radiation_source 'fine-focus sealed tube'
_diffrn_radiation_type CuK\a
_diffrn_radiation_wavelength 1.54178
_diffrn_reflns_av_R_equivalents 0.0625
_diffrn_reflns_av_sigmaI/netI 0.0594
_diffrn_reflns_limit_h_max 10
_diffrn_reflns_limit_h_min -7
_diffrn_reflns_limit_k_max 18
_diffrn_reflns_limit_k_min -18
_diffrn_reflns_limit_l_max 13
_diffrn_reflns_limit_l_min -13
_diffrn_reflns_number 6265
_diffrn_reflns_theta_full 66.12
_diffrn_reflns_theta_max 66.12
_diffrn_reflns_theta_min 7.50
_exptl_absorpt_coefficient_mu 0.900
_exptl_absorpt_correction_type none
_exptl_crystal_colour colorless
_exptl_crystal_density_diffrn 1.440
_exptl_crystal_density_meas 0
_exptl_crystal_density_method 'not measured'
_exptl_crystal_description rectangular
_exptl_crystal_F_000 696
_exptl_crystal_size_max 0.20
_exptl_crystal_size_mid 0.16
_exptl_crystal_size_min 0.10
_refine_diff_density_max 0.253
_refine_diff_density_min -0.333
_refine_diff_density_rms 0.076
_refine_ls_extinction_method none
_refine_ls_goodness_of_fit_ref 1.168
_refine_ls_hydrogen_treatment mixed
_refine_ls_matrix_type full
_refine_ls_number_parameters 224
_refine_ls_number_reflns 2189
_refine_ls_number_restraints 0
_refine_ls_restrained_S_all 1.168
_refine_ls_R_factor_all 0.0607
_refine_ls_R_factor_gt 0.0441
_refine_ls_shift/su_max 0.000
_refine_ls_shift/su_mean 0.000
_refine_ls_structure_factor_coef Fsqd
_refine_ls_weighting_details 'calc w=1/[\s^2^(Fo^2^)+(0.0916P)^2^+0.0000P] where P=(Fo^2^+2Fc^2^)/3'
_refine_ls_weighting_scheme calc
_refine_ls_wR_factor_gt 0.1221
_refine_ls_wR_factor_ref 0.1505
_reflns_number_gt 1700
_reflns_number_total 2189
_reflns_threshold_expression >2sigma(I)
_cod_data_source_file mp0601345si20061227_041052.cif
_cod_data_source_block 7
_cod_depositor_comments
;
The following automatic conversions were performed:

'_symmetry_cell_setting' value 'Monoclinic' changed to 'monoclinic'
according to /home/saulius/struct/CIF-dictionaries/cif_core.dic
dictionary named 'cif_core.dic' version 2.4.1 from 2010-06-29.

Automatic conversion script
Id: cif_fix_values 1715 2011-07-08 13:25:40Z adriana 
;
_cod_original_sg_symbol_H-M P2(1)/n
_cod_database_code 1505178

loop_
_symmetry_equiv_pos_as_xyz
'x, y, z'
'-x+1/2, y+1/2, -z+1/2'
'-x, -y, -z'
'x-1/2, -y-1/2, z-1/2'

loop_
_atom_site_label
_atom_site_type_symbol
_atom_site_fract_x
_atom_site_fract_y
_atom_site_fract_z
_atom_site_U_iso_or_equiv
_atom_site_adp_type
_atom_site_occupancy
_atom_site_symmetry_multiplicity
_atom_site_calc_flag
_atom_site_refinement_flags
C1 C -0.1643(3) 0.67783(15) 1.0891(2) 0.0210(6) Uani 1 1 d .
H1 H -0.2538 0.6663 1.1237 0.025 Uiso 1 1 calc R
C2 C 0.0373(3) 0.65672(14) 1.0027(2) 0.0179(6) Uani 1 1 d .
C3 C 0.1630(3) 0.62560(14) 0.9521(2) 0.0181(6) Uani 1 1 d .
C4 C 0.4097(3) 0.66803(14) 0.8889(2) 0.0242(7) Uani 1 1 d .
H4A H 0.4185 0.6046 0.8867 0.036 Uiso 1 1 calc R
H4B H 0.4981 0.6919 0.9425 0.036 Uiso 1 1 calc R
H4C H 0.4092 0.6916 0.8098 0.036 Uiso 1 1 calc R
C5 C 0.2428(3) 0.78143(15) 0.9465(2) 0.0187(6) Uani 1 1 d .
C6 C 0.0883(3) 0.89802(15) 1.0130(2) 0.0245(7) Uani 1 1 d .
H6A H 0.1829 0.9262 1.0529 0.037 Uiso 1 1 calc R
H6B H 0.0057 0.9045 1.0608 0.037 Uiso 1 1 calc R
H6C H 0.0560 0.9253 0.9362 0.037 Uiso 1 1 calc R
C7 C 0.0185(3) 0.74333(15) 1.0270(2) 0.0181(6) Uani 1 1 d .
C8 C 0.6540(3) 0.92862(15) 0.7905(2) 0.0181(6) Uani 1 1 d .
C9 C 0.7643(3) 0.96773(15) 0.7331(2) 0.0199(6) Uani 1 1 d .
H9 H 0.7584 1.0282 0.7163 0.024 Uiso 1 1 calc R
C10 C 0.8830(3) 0.91804(15) 0.7002(2) 0.0204(6) Uani 1 1 d .
H10 H 0.9587 0.9453 0.6619 0.024 Uiso 1 1 calc R
C11 C 0.8934(3) 0.82886(15) 0.7223(2) 0.0197(6) Uani 1 1 d .
C12 C 0.7832(3) 0.79037(15) 0.7799(2) 0.0205(6) Uani 1 1 d .
H12 H 0.7882 0.7298 0.7960 0.025 Uiso 1 1 calc R
C13 C 0.6665(3) 0.83963(15) 0.8139(2) 0.0208(6) Uani 1 1 d .
H13 H 0.5927 0.8124 0.8542 0.025 Uiso 1 1 calc R
C14 C 0.4862(3) 1.05574(15) 0.8249(2) 0.0182(6) Uani 1 1 d .
C15 C 0.3387(3) 1.07528(16) 0.8703(2) 0.0247(7) Uani 1 1 d .
H15A H 0.2941 1.0211 0.8946 0.037 Uiso 0.50 1 calc PR
H15B H 0.2649 1.1029 0.8082 0.037 Uiso 0.50 1 calc PR
H15C H 0.3605 1.1146 0.9379 0.037 Uiso 0.50 1 calc PR
H15D H 0.3189 1.1380 0.8658 0.037 Uiso 0.50 1 calc PR
H15E H 0.3481 1.0561 0.9523 0.037 Uiso 0.50 1 calc PR
H15F H 0.2525 1.0445 0.8226 0.037 Uiso 0.50 1 calc PR
N1 N -0.1059(2) 0.75765(12) 1.08060(18) 0.0203(5) Uani 1 1 d .
N2 N -0.0836(2) 0.61559(12) 1.04356(19) 0.0197(5) Uani 1 1 d .
N3 N 0.2653(2) 0.69188(12) 0.93010(18) 0.0182(5) Uani 1 1 d .
N4 N 0.1185(2) 0.80557(12) 0.99699(18) 0.0190(5) Uani 1 1 d .
N5 N 0.5253(2) 0.97046(12) 0.82657(18) 0.0193(5) Uani 1 1 d .
H5 H 0.456(3) 0.9360(17) 0.853(2) 0.029 Uiso 1 1 d .
O1 O 0.19083(19) 0.54852(10) 0.92916(14) 0.0202(4) Uani 1 1 d .
O2 O 0.3359(2) 0.83433(10) 0.91815(16) 0.0234(5) Uani 1 1 d .
O3 O 0.5660(2) 1.11314(10) 0.78889(16) 0.0239(5) Uani 1 1 d .
O4 O 1.01063(19) 0.78218(10) 0.68622(15) 0.0243(5) Uani 1 1 d .
H2 H -0.1003 0.5597 1.0422 0.030(8) Uiso 1 1 d R
H4 H 0.9800 0.7225 0.6832 0.076(12) Uiso 1 1 d R

loop_
_atom_site_aniso_label
_atom_site_aniso_U_11
_atom_site_aniso_U_22
_atom_site_aniso_U_33
_atom_site_aniso_U_23
_atom_site_aniso_U_13
_atom_site_aniso_U_12
C1 0.0203(14) 0.0220(13) 0.0224(14) 0.0010(11) 0.0087(14) 0.0006(10)
C2 0.0228(14) 0.0144(11) 0.0189(13) 0.0020(10) 0.0102(14) -0.0001(10)
C3 0.0218(14) 0.0191(13) 0.0125(13) 0.0030(10) -0.0002(14) -0.0017(10)
C4 0.0309(16) 0.0169(12) 0.0285(15) 0.0002(11) 0.0158(15) 0.0005(11)
C5 0.0200(14) 0.0174(12) 0.0192(14) 0.0004(10) 0.0046(14) -0.0010(10)
C6 0.0293(15) 0.0149(12) 0.0304(16) -0.0022(11) 0.0086(15) 0.0018(11)
C7 0.0196(13) 0.0195(12) 0.0158(13) 0.0004(11) 0.0042(14) -0.0010(11)
C8 0.0190(13) 0.0186(12) 0.0172(13) -0.0028(10) 0.0041(13) 0.0006(10)
C9 0.0244(14) 0.0151(12) 0.0210(14) -0.0016(10) 0.0064(13) -0.0015(10)
C10 0.0213(14) 0.0195(12) 0.0218(14) -0.0002(11) 0.0076(14) -0.0051(10)
C11 0.0219(14) 0.0180(12) 0.0211(14) -0.0029(10) 0.0096(14) 0.0013(10)
C12 0.0288(15) 0.0144(12) 0.0207(14) 0.0005(10) 0.0111(14) -0.0021(10)
C13 0.0274(15) 0.0174(12) 0.0199(13) 0.0017(10) 0.0110(13) -0.0036(10)
C14 0.0209(14) 0.0179(12) 0.0154(13) 0.0003(10) 0.0012(13) 0.0011(10)
C15 0.0271(15) 0.0220(12) 0.0271(15) 0.0014(12) 0.0105(15) 0.0050(11)
N1 0.0225(12) 0.0193(10) 0.0209(11) 0.0009(9) 0.0085(11) 0.0006(9)
N2 0.0229(12) 0.0157(10) 0.0221(12) 0.0003(9) 0.0085(11) 0.0005(8)
N3 0.0214(12) 0.0140(10) 0.0211(12) 0.0001(9) 0.0095(11) -0.0010(8)
N4 0.0235(12) 0.0120(9) 0.0241(12) -0.0012(9) 0.0116(12) -0.0017(8)
N5 0.0214(12) 0.0156(10) 0.0231(12) 0.0012(9) 0.0103(11) 0.0002(9)
O1 0.0250(10) 0.0139(8) 0.0236(10) -0.0023(7) 0.0091(9) -0.0002(7)
O2 0.0268(10) 0.0168(9) 0.0291(10) 0.0008(8) 0.0117(9) -0.0050(7)
O3 0.0298(11) 0.0142(8) 0.0294(11) 0.0013(7) 0.0103(10) -0.0002(7)
O4 0.0253(10) 0.0168(9) 0.0345(11) -0.0018(8) 0.0162(10) 0.0010(7)

loop_
_atom_type_symbol
_atom_type_description
_atom_type_scat_dispersion_real
_atom_type_scat_dispersion_imag
_atom_type_scat_source
C C 0.0181 0.0091 'International Tables Vol C Tables 4.2.6.8 and 6.1.1.4'
H H 0.0000 0.0000 'International Tables Vol C Tables 4.2.6.8 and 6.1.1.4'
N N 0.0311 0.0180 'International Tables Vol C Tables 4.2.6.8 and 6.1.1.4'
O O 0.0492 0.0322 'International Tables Vol C Tables 4.2.6.8 and 6.1.1.4'

loop_
_geom_angle_atom_site_label_1
_geom_angle_atom_site_label_2
_geom_angle_atom_site_label_3
_geom_angle
N1 C1 N2 113.3(2)
N1 C1 H1 123.4
N2 C1 H1 123.4
C7 C2 N2 104.6(2)
C7 C2 C3 122.7(2)
N2 C2 C3 132.6(2)
O1 C3 N3 120.0(2)
O1 C3 C2 127.1(2)
N3 C3 C2 112.9(2)
N3 C4 H4A 109.5
N3 C4 H4B 109.5
H4A C4 H4B 109.5
N3 C4 H4C 109.5
H4A C4 H4C 109.5
H4B C4 H4C 109.5
O2 C5 N4 122.6(2)
O2 C5 N3 119.9(2)
N4 C5 N3 117.5(2)
N4 C6 H6A 109.5
N4 C6 H6B 109.5
H6A C6 H6B 109.5
N4 C6 H6C 109.5
H6A C6 H6C 109.5
H6B C6 H6C 109.5
N1 C7 C2 112.5(2)
N1 C7 N4 126.2(2)
C2 C7 N4 121.3(2)
C9 C8 C13 118.5(2)
C9 C8 N5 125.9(2)
C13 C8 N5 115.5(2)
C10 C9 C8 119.7(2)
C10 C9 H9 120.1
C8 C9 H9 120.1
C9 C10 C11 121.4(2)
C9 C10 H10 119.3
C11 C10 H10 119.3
O4 C11 C12 122.2(2)
O4 C11 C10 119.3(2)
C12 C11 C10 118.5(2)
C13 C12 C11 120.2(2)
C13 C12 H12 119.9
C11 C12 H12 119.9
C12 C13 C8 121.6(2)
C12 C13 H13 119.2
C8 C13 H13 119.2
O3 C14 N5 122.8(2)
O3 C14 C15 122.5(2)
N5 C14 C15 114.8(2)
C14 C15 H15A 109.5
C14 C15 H15B 109.5
H15A C15 H15B 109.5
C14 C15 H15C 109.5
H15A C15 H15C 109.5
H15B C15 H15C 109.5
C14 C15 H15D 109.5
H15A C15 H15D 141.1
H15B C15 H15D 56.3
H15C C15 H15D 56.3
C14 C15 H15E 109.5
H15A C15 H15E 56.3
H15B C15 H15E 141.1
H15C C15 H15E 56.3
H15D C15 H15E 109.5
C14 C15 H15F 109.5
H15A C15 H15F 56.3
H15B C15 H15F 56.3
H15C C15 H15F 141.1
H15D C15 H15F 109.5
H15E C15 H15F 109.5
C1 N1 C7 103.12(19)
C1 N2 C2 106.56(19)
C1 N2 H2 127.8
C2 N2 H2 125.6
C3 N3 C5 125.3(2)
C3 N3 C4 118.86(19)
C5 N3 C4 115.78(19)
C5 N4 C7 119.9(2)
C5 N4 C6 119.39(19)
C7 N4 C6 120.6(2)
C14 N5 C8 130.3(2)
C14 N5 H5 113.3(17)
C8 N5 H5 116.4(17)
C11 O4 H4 107.2

loop_
_geom_bond_atom_site_label_1
_geom_bond_atom_site_label_2
_geom_bond_distance
C1 N1 1.339(3)
C1 N2 1.344(3)
C1 H1 0.9500
C2 C7 1.377(3)
C2 N2 1.377(3)
C2 C3 1.407(3)
C3 O1 1.248(3)
C3 N3 1.406(3)
C4 N3 1.464(3)
C4 H4A 0.9800
C4 H4B 0.9800
C4 H4C 0.9800
C5 O2 1.231(3)
C5 N4 1.363(3)
C5 N3 1.409(3)
C6 N4 1.464(3)
C6 H6A 0.9800
C6 H6B 0.9800
C6 H6C 0.9800
C7 N1 1.352(3)
C7 N4 1.377(3)
C8 C9 1.390(3)
C8 C13 1.396(3)
C8 N5 1.414(3)
C9 C10 1.389(4)
C9 H9 0.9500
C10 C11 1.396(3)
C10 H10 0.9500
C11 O4 1.369(3)
C11 C12 1.387(3)
C12 C13 1.377(3)
C12 H12 0.9500
C13 H13 0.9500
C14 O3 1.238(3)
C14 N5 1.355(3)
C14 C15 1.497(4)
C15 H15A 0.9800
C15 H15B 0.9800
C15 H15C 0.9800
C15 H15D 0.9800
C15 H15E 0.9800
C15 H15F 0.9800
N2 H2 0.8715
N5 H5 0.89(3)
O4 H4 0.9556

loop_
_geom_hbond_atom_site_label_D
_geom_hbond_atom_site_label_H
_geom_hbond_atom_site_label_A
_geom_hbond_distance_DH
_geom_hbond_distance_HA
_geom_hbond_distance_DA
_geom_hbond_angle_DHA
_geom_hbond_site_symmetry_A
N5 H5 O2 0.89(3) 2.09(3) 2.966(3) 166(2) .
O4 H4 O3 0.96 1.77 2.712(2) 167.5 2_646
N2 H2 O1 0.87 1.90 2.728(2) 159.5 3_567

loop_
_geom_torsion_atom_site_label_1
_geom_torsion_atom_site_label_2
_geom_torsion_atom_site_label_3
_geom_torsion_atom_site_label_4
_geom_torsion
C7 C2 C3 O1 178.6(2)
N2 C2 C3 O1 2.3(5)
C7 C2 C3 N3 0.2(3)
N2 C2 C3 N3 -176.1(2)
N2 C2 C7 N1 0.3(3)
C3 C2 C7 N1 -176.9(2)
N2 C2 C7 N4 -179.3(2)
C3 C2 C7 N4 3.5(4)
C13 C8 C9 C10 0.1(4)
N5 C8 C9 C10 -178.4(2)
C8 C9 C10 C11 0.8(4)
C9 C10 C11 O4 178.7(2)
C9 C10 C11 C12 -0.9(4)
O4 C11 C12 C13 -179.5(2)
C10 C11 C12 C13 0.1(4)
C11 C12 C13 C8 0.8(4)
C9 C8 C13 C12 -1.0(4)
N5 C8 C13 C12 177.7(2)
N2 C1 N1 C7 -0.2(3)
C2 C7 N1 C1 0.0(3)
N4 C7 N1 C1 179.5(2)
N1 C1 N2 C2 0.4(3)
C7 C2 N2 C1 -0.4(3)
C3 C2 N2 C1 176.4(3)
O1 C3 N3 C5 176.6(2)
C2 C3 N3 C5 -4.9(3)
O1 C3 N3 C4 -4.7(3)
C2 C3 N3 C4 173.8(2)
O2 C5 N3 C3 -175.9(2)
N4 C5 N3 C3 5.8(4)
O2 C5 N3 C4 5.4(3)
N4 C5 N3 C4 -173.0(2)
O2 C5 N4 C7 -179.9(2)
N3 C5 N4 C7 -1.6(3)
O2 C5 N4 C6 3.3(4)
N3 C5 N4 C6 -178.4(2)
N1 C7 N4 C5 177.8(2)
C2 C7 N4 C5 -2.7(4)
N1 C7 N4 C6 -5.4(4)
C2 C7 N4 C6 174.0(2)
O3 C14 N5 C8 -0.4(4)
C15 C14 N5 C8 179.7(2)
C9 C8 N5 C14 -6.8(4)
C13 C8 N5 C14 174.6(2)
